data_7157507
loop_
_publ_author_name
'Banerjee, Indrani'
'Sagar, Shweta'
'Panda, Tarun K.'

_publ_section_title
;
 Calcium mediated efficient synthesis of N-arylamidines from organic
 nitriles and amines.
;
_journal_issue 22
_journal_name_full 'Organic &amp; biomolecular chemistry'
_journal_page_first 4231
_journal_page_last 4237
_journal_paper_doi 10.1039/d0ob00805b
_journal_volume 18
_journal_year 2020
_chemical_formula_moiety 'C26 H28 Cl N3 O'
_chemical_formula_sum 'C26 H28 Cl N3 O'
_chemical_formula_weight 433.98
_space_group_crystal_system monoclinic
_space_group_IT_number 14
_space_group_name_Hall '-P 2yn'
_space_group_name_H-M_alt 'P 1 21/n 1'
_atom_sites_solution_primary direct
_atom_sites_solution_secondary difmap
_audit_update_record
;
2020-04-18 deposited with the CCDC.	2020-05-18 downloaded from the CCDC.
;
_cell_angle_alpha 90.0000
_cell_angle_beta 104.275(4)
_cell_angle_gamma 90.0000
_cell_formula_units_Z 5
_cell_length_a 12.988(2)
_cell_length_b 15.255(2)
_cell_length_c 14.374(2)
_cell_measurement_reflns_used 5215
_cell_measurement_temperature 113
_cell_measurement_theta_max 27.50
_cell_measurement_theta_min 3.10
_cell_volume 2760.0(7)
_computing_cell_refinement 'CrystalClear-SM Expert 2.1 b45'
_computing_data_collection 'CrystalClear-SM Expert 2.1 b45 (Rigaku, 2015)'
_computing_data_reduction 'CrystalClear-SM Expert 2.1 b45'
_computing_molecular_graphics 'CrystalStructure 4.2.4'
_computing_publication_material 'CrystalStructure 4.2.4 (Rigaku, 2016)'
_computing_structure_refinement 'SHELXL Version 2016/4 (Sheldrick, 2008)'
_computing_structure_solution 'SHELXT Version 2014/5 (Sheldrick, 2014)'
_diffrn_ambient_temperature 113
_diffrn_detector_area_resol_mean 5.814
_diffrn_measured_fraction_theta_full 0.998
_diffrn_measured_fraction_theta_max 0.997
_diffrn_measurement_device_type 'Rigaku XtaLAB P200'
_diffrn_measurement_method \w
_diffrn_radiation_type 'Mo K\a'
_diffrn_radiation_wavelength 0.71075
_diffrn_reflns_av_R_equivalents 0.1199
_diffrn_reflns_Laue_measured_fraction_full 0.998
_diffrn_reflns_Laue_measured_fraction_max 0.997
_diffrn_reflns_limit_h_max 16
_diffrn_reflns_limit_h_min -16
_diffrn_reflns_limit_k_max 19
_diffrn_reflns_limit_k_min -19
_diffrn_reflns_limit_l_max 18
_diffrn_reflns_limit_l_min -18
_diffrn_reflns_number 38432
_diffrn_reflns_point_group_measured_fraction_full 0.998
_diffrn_reflns_point_group_measured_fraction_max 0.997
_diffrn_reflns_theta_full 25.242
_diffrn_reflns_theta_max 27.563
_diffrn_reflns_theta_min 3.045
_diffrn_standards_number 0
_exptl_absorpt_coefficient_mu 0.196
_exptl_absorpt_correction_T_max 0.967
_exptl_absorpt_correction_T_min 0.898
_exptl_absorpt_correction_type multi-scan
_exptl_absorpt_process_details 'REQAB (Rigaku, 1998)'
_exptl_crystal_colour colorless
_exptl_crystal_density_diffrn 1.305
_exptl_crystal_density_method 'not measured'
_exptl_crystal_description block
_exptl_crystal_F_000 1150.00
_exptl_crystal_size_max 0.310
_exptl_crystal_size_mid 0.200
_exptl_crystal_size_min 0.170
_refine_diff_density_max 2.52
_refine_diff_density_min -1.54
_refine_ls_extinction_method none
_refine_ls_goodness_of_fit_ref 1.717
_refine_ls_hydrogen_treatment undef
_refine_ls_number_parameters 316
_refine_ls_number_reflns 6357
_refine_ls_number_restraints 0
_refine_ls_R_factor_all 0.1398
_refine_ls_R_factor_gt 0.1178
_refine_ls_shift/su_max 0.001
_refine_ls_structure_factor_coef Fsqd
_refine_ls_weighting_details 'w = 1/[\s^2^(Fo^2^)+(0.2000P)^2^] where P=(Fo^2^+2Fc^2^)/3'
_refine_ls_weighting_scheme calc
_refine_ls_wR_factor_gt 0.3791
_refine_ls_wR_factor_ref 0.4069
_reflns_Friedel_coverage 0.000
_reflns_number_gt 4767
_reflns_number_total 6357
_reflns_threshold_expression F^2^>2.0\s(F^2^)
_cod_data_source_file d0ob00805b2.cif
_cod_data_source_block panda-17
_cod_depositor_comments 'Adding full bibliography for 7157506--7157509.cif.'
_cod_database_code 7157507

loop_
_space_group_symop_id
_space_group_symop_operation_xyz
1 +X,+Y,+Z
2 1/2-X,1/2+Y,1/2-Z
3 -X,-Y,-Z
4 -1/2+X,-1/2-Y,-1/2+Z

loop_
_atom_site_label
_atom_site_type_symbol
_atom_site_fract_x
_atom_site_fract_y
_atom_site_fract_z
_atom_site_U_iso_or_equiv
_atom_site_adp_type
_atom_site_occupancy
_atom_site_site_symmetry_order
_atom_site_calc_flag
_atom_site_refinement_flags_posn
_atom_site_refinement_flags_adp
_atom_site_refinement_flags_occupancy
_atom_site_disorder_assembly
_atom_site_disorder_group
CL1 Cl 1.05967(9) 0.47215(10) 0.29556(8) 0.0403(5) Uani 1 1 d . . . . .
CL2 Cl 0.5414(3) 0.53954(17) 0.1242(3) 0.1411(14) Uani 1 1 d . . . . .
CL4 Cl 0.59237(16) 0.6465(3) 0.28935(17) 0.1275(14) Uani 1 1 d . . . . .
CL35 Cl 0.5567(2) 0.72185(19) 0.1049(2) 0.1385(16) Uani 1 1 d . . . . .
O3 O 0.6110(2) 0.48430(18) 0.4674(2) 0.0211(7) Uani 1 1 d . . . . .
N5 N 0.5855(2) 0.6027(2) 0.5532(2) 0.0138(7) Uani 1 1 d . . . . .
N6 N 0.7388(3) 0.5907(2) 0.4975(2) 0.0161(7) Uani 1 1 d . . . . .
N7 N 0.6955(3) 0.7224(2) 0.6047(2) 0.0142(7) Uani 1 1 d . . . . .
C8 C 0.5233(3) 0.7098(2) 0.6497(3) 0.0126(8) Uani 1 1 d . . . . .
C9 C 0.6089(3) 0.6820(2) 0.6028(2) 0.0114(7) Uani 1 1 d . . . . .
C10 C 0.8114(3) 0.5579(3) 0.4479(3) 0.0168(8) Uani 1 1 d . . . . .
C11 C 0.6456(3) 0.5542(2) 0.5028(3) 0.0149(8) Uani 1 1 d . . . . .
C12 C 0.7261(3) 0.8012(2) 0.6579(3) 0.0142(8) Uani 1 1 d . . . . .
C13 C 0.4807(3) 0.6483(3) 0.7026(3) 0.0181(8) Uani 1 1 d . . . . .
C14 C 0.7239(3) 0.8793(2) 0.6039(3) 0.0154(8) Uani 1 1 d . . . . .
C15 C 0.4855(3) 0.7960(3) 0.6415(3) 0.0178(8) Uani 1 1 d . . . . .
C16 C 0.7656(3) 0.8002(2) 0.7580(3) 0.0156(8) Uani 1 1 d . . . . .
C17 C 0.9043(3) 0.6062(3) 0.4557(3) 0.0223(9) Uani 1 1 d . . . . .
C18 C 0.4045(3) 0.8200(3) 0.6848(3) 0.0227(9) Uani 1 1 d . . . . .
C19 C 0.9814(3) 0.5803(3) 0.4091(3) 0.0242(9) Uani 1 1 d . . . . .
C20 C 0.7711(4) 0.7180(3) 0.8183(3) 0.0211(9) Uani 1 1 d . . . . .
C21 C 0.7947(3) 0.4821(3) 0.3915(3) 0.0251(10) Uani 1 1 d . . . . .
C22 C 0.6812(3) 0.8785(3) 0.4958(3) 0.0197(8) Uani 1 1 d . . . . .
C23 C 0.8018(3) 0.8800(3) 0.8033(3) 0.0222(9) Uani 1 1 d . . . . .
C24 C 0.7607(3) 0.9572(3) 0.6525(3) 0.0208(9) Uani 1 1 d . . . . .
C25 C 0.4010(3) 0.6728(3) 0.7470(3) 0.0221(9) Uani 1 1 d . . . . .
C26 C 0.7995(3) 0.9570(3) 0.7515(3) 0.0217(9) Uani 1 1 d . . . . .
C27 C 0.3623(3) 0.7588(3) 0.7372(3) 0.0239(9) Uani 1 1 d . . . . .
C28 C 0.9642(4) 0.5047(3) 0.3530(3) 0.0263(10) Uani 1 1 d . . . . .
C29 C 0.8711(4) 0.4562(3) 0.3440(3) 0.0310(11) Uani 1 1 d . . . . .
C30 C 0.8889(4) 0.6972(3) 0.8692(4) 0.0323(11) Uani 1 1 d . . . . .
C31 C 0.7034(4) 0.7280(3) 0.8933(3) 0.0316(11) Uani 1 1 d . . . . .
C32 C 0.7666(4) 0.8456(3) 0.4451(3) 0.0328(11) Uani 1 1 d . . . . .
C33 C 0.6389(5) 0.9670(3) 0.4534(4) 0.0368(12) Uani 1 1 d . . . . .
C34 C 0.5194(5) 0.6385(4) 0.1691(5) 0.0484(15) Uani 1 1 d . . . . .

loop_
_atom_site_aniso_label
_atom_site_aniso_U_11
_atom_site_aniso_U_22
_atom_site_aniso_U_33
_atom_site_aniso_U_23
_atom_site_aniso_U_13
_atom_site_aniso_U_12
CL1 0.0239(7) 0.0749(10) 0.0256(7) -0.0055(6) 0.0130(5) 0.0136(6)
CL2 0.152(3) 0.0784(17) 0.221(4) -0.021(2) 0.099(3) 0.0341(17)
CL4 0.0406(11) 0.270(4) 0.0660(14) 0.055(2) 0.0015(9) -0.0007(16)
CL35 0.0788(16) 0.128(2) 0.171(3) 0.117(2) -0.0398(17) -0.0411(15)
O3 0.0200(15) 0.0184(14) 0.0279(16) -0.0134(12) 0.0116(12) -0.0060(11)
N5 0.0168(16) 0.0139(15) 0.0112(15) -0.0047(12) 0.0045(12) -0.0021(12)
N6 0.0151(16) 0.0184(16) 0.0162(16) -0.0075(12) 0.0067(13) -0.0032(12)
N7 0.0172(16) 0.0113(15) 0.0132(15) -0.0043(11) 0.0019(12) -0.0020(12)
C8 0.0132(17) 0.0154(18) 0.0086(16) -0.0032(13) 0.0016(13) -0.0022(14)
C9 0.0154(17) 0.0121(16) 0.0063(15) -0.0003(12) 0.0021(13) -0.0006(13)
C10 0.0156(19) 0.0211(19) 0.0133(18) -0.0019(14) 0.0028(14) 0.0005(15)
C11 0.0149(18) 0.0196(18) 0.0105(17) -0.0014(14) 0.0036(14) -0.0001(14)
C12 0.0159(18) 0.0122(17) 0.0140(18) -0.0042(13) 0.0029(14) -0.0022(14)
C13 0.023(2) 0.0199(19) 0.0136(18) -0.0011(15) 0.0081(15) -0.0036(15)
C14 0.0144(17) 0.0146(18) 0.0186(19) -0.0014(14) 0.0069(14) -0.0038(14)
C15 0.0185(19) 0.0203(19) 0.0137(18) -0.0015(14) 0.0024(15) 0.0001(15)
C16 0.0153(18) 0.0163(18) 0.0141(18) -0.0035(14) 0.0014(14) -0.0006(14)
C17 0.019(2) 0.025(2) 0.023(2) 0.0036(16) 0.0055(16) -0.0009(16)
C18 0.023(2) 0.026(2) 0.020(2) -0.0041(16) 0.0057(17) 0.0048(17)
C19 0.021(2) 0.031(2) 0.021(2) 0.0082(17) 0.0068(16) 0.0032(17)
C20 0.030(2) 0.0193(19) 0.0115(18) -0.0003(15) -0.0008(16) 0.0002(17)
C21 0.019(2) 0.032(2) 0.024(2) -0.0124(18) 0.0032(17) -0.0006(17)
C22 0.024(2) 0.0188(19) 0.0178(19) 0.0009(15) 0.0081(16) -0.0011(16)
C23 0.025(2) 0.020(2) 0.020(2) -0.0044(15) 0.0022(16) -0.0031(16)
C24 0.026(2) 0.0136(18) 0.025(2) -0.0021(15) 0.0089(17) -0.0023(15)
C25 0.025(2) 0.024(2) 0.020(2) -0.0043(16) 0.0115(17) -0.0057(17)
C26 0.025(2) 0.0144(18) 0.026(2) -0.0058(15) 0.0058(17) -0.0039(15)
C27 0.023(2) 0.029(2) 0.023(2) -0.0095(17) 0.0115(17) -0.0033(17)
C28 0.021(2) 0.046(3) 0.0142(19) 0.0018(18) 0.0091(16) 0.0107(19)
C29 0.020(2) 0.050(3) 0.021(2) -0.016(2) 0.0016(17) 0.002(2)
C30 0.031(3) 0.030(2) 0.030(2) 0.0026(19) -0.004(2) 0.0065(19)
C31 0.047(3) 0.030(2) 0.022(2) 0.0010(18) 0.015(2) -0.003(2)
C32 0.039(3) 0.040(3) 0.027(2) 0.002(2) 0.020(2) 0.002(2)
C33 0.050(3) 0.031(3) 0.025(2) 0.0098(19) 0.000(2) 0.004(2)
C34 0.037(3) 0.043(3) 0.065(4) 0.018(3) 0.013(3) 0.005(2)

loop_
_atom_type_symbol
_atom_type_description
_atom_type_scat_dispersion_real
_atom_type_scat_dispersion_imag
_atom_type_scat_source
C C 0.0033 0.0016
;
International Tables for Crystallography
(Vol. C, Tables 4.2.6.8 and 6.1.1.4)
;
H H 0.0000 0.0000
;
International Tables for Crystallography
(Vol. C, Table 6.1.1.4)
;
Cl Cl 0.1484 0.1585
;
International Tables for Crystallography
(Vol. C, Tables 4.2.6.8 and 6.1.1.4)
;
N N 0.0061 0.0033
;
International Tables for Crystallography
(Vol. C, Tables 4.2.6.8 and 6.1.1.4)
;
O O 0.0106 0.0060
;
International Tables for Crystallography
(Vol. C, Tables 4.2.6.8 and 6.1.1.4)
;

loop_
_geom_angle_atom_site_label_1
_geom_angle_atom_site_label_2
_geom_angle_atom_site_label_3
_geom_angle
_geom_angle_site_symmetry_1
_geom_angle_site_symmetry_3
_geom_angle_publ_flag
C9 N5 C11 129.9(3) . . ?
C11 N6 C10 127.1(3) . . ?
C9 N7 C12 123.0(3) . . ?
C15 C8 C13 119.8(3) . . ?
C15 C8 C9 120.8(3) . . ?
C13 C8 C9 119.4(3) . . ?
N7 C9 N5 120.5(3) . . ?
N7 C9 C8 127.1(3) . . ?
N5 C9 C8 112.5(3) . . ?
C17 C10 C21 119.4(4) . . ?
C17 C10 N6 116.5(3) . . ?
C21 C10 N6 124.1(4) . . ?
O3 C11 N6 125.5(3) . . ?
O3 C11 N5 118.8(3) . . ?
N6 C11 N5 115.7(3) . . ?
C16 C12 C14 121.6(3) . . ?
C16 C12 N7 121.5(3) . . ?
C14 C12 N7 116.7(3) . . ?
C25 C13 C8 120.3(4) . . ?
C24 C14 C12 118.7(4) . . ?
C24 C14 C22 120.8(3) . . ?
C12 C14 C22 120.5(3) . . ?
C18 C15 C8 119.7(4) . . ?
C12 C16 C23 117.5(3) . . ?
C12 C16 C20 123.3(3) . . ?
C23 C16 C20 119.2(3) . . ?
C19 C17 C10 121.5(4) . . ?
C27 C18 C15 120.3(4) . . ?
C17 C19 C28 118.8(4) . . ?
C16 C20 C30 109.8(4) . . ?
C16 C20 C31 111.0(3) . . ?
C30 C20 C31 110.6(4) . . ?
C29 C21 C10 119.4(4) . . ?
C14 C22 C33 114.0(3) . . ?
C14 C22 C32 111.1(4) . . ?
C33 C22 C32 109.1(4) . . ?
C26 C23 C16 121.6(4) . . ?
C26 C24 C14 120.2(4) . . ?
C13 C25 C27 119.6(4) . . ?
C24 C26 C23 120.4(4) . . ?
C18 C27 C25 120.2(4) . . ?
C19 C28 C29 120.2(4) . . ?
C19 C28 CL1 118.9(4) . . ?
C29 C28 CL1 120.8(4) . . ?
C21 C29 C28 120.7(4) . . ?
CL2 C34 CL35 111.1(4) . . ?
CL2 C34 CL4 109.6(4) . . ?
CL35 C34 CL4 108.9(4) . . ?

loop_
_geom_bond_atom_site_label_1
_geom_bond_atom_site_label_2
_geom_bond_distance
_geom_bond_site_symmetry_2
_geom_bond_publ_flag
CL1 C28 1.723(4) . ?
CL2 C34 1.694(7) . ?
CL4 C34 1.758(7) . ?
CL35 C34 1.710(6) . ?
O3 C11 1.219(5) . ?
N5 C9 1.400(4) . ?
N5 C11 1.400(5) . ?
N6 C11 1.351(5) . ?
N6 C10 1.407(5) . ?
N7 C9 1.277(5) . ?
N7 C12 1.428(4) . ?
C8 C15 1.399(5) . ?
C8 C13 1.404(5) . ?
C8 C9 1.496(5) . ?
C10 C17 1.394(6) . ?
C10 C21 1.399(6) . ?
C12 C16 1.404(5) . ?
C12 C14 1.418(5) . ?
C13 C25 1.395(6) . ?
C14 C24 1.402(5) . ?
C14 C22 1.516(6) . ?
C15 C18 1.397(6) . ?
C16 C23 1.405(5) . ?
C16 C20 1.516(5) . ?
C17 C19 1.393(6) . ?
C18 C27 1.395(6) . ?
C19 C28 1.394(6) . ?
C20 C30 1.557(6) . ?
C20 C31 1.558(6) . ?
C21 C29 1.393(6) . ?
C22 C33 1.526(6) . ?
C22 C32 1.553(6) . ?
C23 C26 1.388(6) . ?
C24 C26 1.386(6) . ?
C25 C27 1.399(6) . ?
C28 C29 1.396(7) . ?

loop_
_geom_torsion_atom_site_label_1
_geom_torsion_atom_site_label_2
_geom_torsion_atom_site_label_3
_geom_torsion_atom_site_label_4
_geom_torsion
_geom_torsion_site_symmetry_1
_geom_torsion_site_symmetry_2
_geom_torsion_site_symmetry_3
_geom_torsion_site_symmetry_4
_geom_torsion_publ_flag
C12 N7 C9 N5 -176.9(3) . . . . ?
C12 N7 C9 C8 3.1(6) . . . . ?
C11 N5 C9 N7 1.8(6) . . . . ?
C11 N5 C9 C8 -178.1(3) . . . . ?
C15 C8 C9 N7 46.5(5) . . . . ?
C13 C8 C9 N7 -133.4(4) . . . . ?
C15 C8 C9 N5 -133.5(3) . . . . ?
C13 C8 C9 N5 46.6(4) . . . . ?
C11 N6 C10 C17 -178.0(4) . . . . ?
C11 N6 C10 C21 3.0(6) . . . . ?
C10 N6 C11 O3 2.8(6) . . . . ?
C10 N6 C11 N5 -176.9(3) . . . . ?
C9 N5 C11 O3 177.3(3) . . . . ?
C9 N5 C11 N6 -3.0(6) . . . . ?
C9 N7 C12 C16 76.1(5) . . . . ?
C9 N7 C12 C14 -109.5(4) . . . . ?
C15 C8 C13 C25 0.0(6) . . . . ?
C9 C8 C13 C25 179.9(3) . . . . ?
C16 C12 C14 C24 -1.0(6) . . . . ?
N7 C12 C14 C24 -175.5(3) . . . . ?
C16 C12 C14 C22 179.9(4) . . . . ?
N7 C12 C14 C22 5.4(5) . . . . ?
C13 C8 C15 C18 -1.0(6) . . . . ?
C9 C8 C15 C18 179.1(3) . . . . ?
C14 C12 C16 C23 0.8(6) . . . . ?
N7 C12 C16 C23 174.9(4) . . . . ?
C14 C12 C16 C20 -178.9(4) . . . . ?
N7 C12 C16 C20 -4.8(6) . . . . ?
C21 C10 C17 C19 -0.5(6) . . . . ?
N6 C10 C17 C19 -179.5(4) . . . . ?
C8 C15 C18 C27 0.9(6) . . . . ?
C10 C17 C19 C28 0.5(6) . . . . ?
C12 C16 C20 C30 117.7(4) . . . . ?
C23 C16 C20 C30 -62.0(5) . . . . ?
C12 C16 C20 C31 -119.7(4) . . . . ?
C23 C16 C20 C31 60.7(5) . . . . ?
C17 C10 C21 C29 -0.1(6) . . . . ?
N6 C10 C21 C29 178.9(4) . . . . ?
C24 C14 C22 C33 -24.5(6) . . . . ?
C12 C14 C22 C33 154.6(4) . . . . ?
C24 C14 C22 C32 99.3(4) . . . . ?
C12 C14 C22 C32 -81.6(5) . . . . ?
C12 C16 C23 C26 -0.3(6) . . . . ?
C20 C16 C23 C26 179.4(4) . . . . ?
C12 C14 C24 C26 0.8(6) . . . . ?
C22 C14 C24 C26 179.9(4) . . . . ?
C8 C13 C25 C27 1.0(6) . . . . ?
C14 C24 C26 C23 -0.4(7) . . . . ?
C16 C23 C26 C24 0.2(7) . . . . ?
C15 C18 C27 C25 0.1(6) . . . . ?
C13 C25 C27 C18 -1.1(6) . . . . ?
C17 C19 C28 C29 0.0(6) . . . . ?
C17 C19 C28 CL1 -179.8(3) . . . . ?
C10 C21 C29 C28 0.6(7) . . . . ?
C19 C28 C29 C21 -0.6(7) . . . . ?
CL1 C28 C29 C21 179.2(4) . . . . ?
